data_7002442
loop_
_publ_author_name
'Iglesias-Sig\"uenza, Javier'
'Ros, Abel'
'D\'iez, Elena'
'Magriz, Antonio'
'V\'azquez, Arcadio'
'\'Alvarez, Eleuterio'
'Fern\'andez, Rosario'
'Lassaletta, Jos\'e M.'

_publ_section_title
;
 C2-Symmetric S/C/S ligands based on N-heterocyclic carbenes: a new
 ligand architecture for asymmetric catalysis
;
_journal_coden_ASTM DTARAF
_journal_issue 40
_journal_name_full 'Dalton Transactions'
_journal_page_first 8485
_journal_page_last 8488
_journal_paper_doi 10.1039/b910846g
_journal_year 2009
_chemical_absolute_configuration rmad
_chemical_formula_moiety
;
2(C25 H44 Cl N2 Pd S2), C H2 Cl2, 2(H2 O), 2(Cl)
;
_chemical_formula_sum 'C51 H94 Cl6 N4 O2 Pd2 S4'
_chemical_formula_weight 1349.04
_space_group_IT_number 1
_symmetry_cell_setting triclinic
_symmetry_space_group_name_Hall 'P 1'
_symmetry_space_group_name_H-M 'P 1'
_atom_sites_solution_hydrogens geom
_atom_sites_solution_primary direct
_atom_sites_solution_secondary difmap
_audit_creation_method SHELXL-97
_cell_angle_alpha 84.804(2)
_cell_angle_beta 82.038(2)
_cell_angle_gamma 61.1510(10)
_cell_formula_units_Z 1
_cell_length_a 10.2385(4)
_cell_length_b 10.2705(4)
_cell_length_c 17.2053(7)
_cell_measurement_reflns_used 9142
_cell_measurement_temperature 100(2)
_cell_measurement_theta_max 30.44
_cell_measurement_theta_min 2.46
_cell_volume 1568.82(11)
_computing_cell_refinement 'Bruker (2006). APEX 2. Version 2.1.'
_computing_data_collection 'Bruker (2006). APEX 2. Version 2.1.'
_computing_data_reduction 'Bruker (2006). APEX 2. Version 2.1.'
_computing_molecular_graphics 'XP, SHELXTL v. 6.14 (Bruker, 2003)'
_computing_publication_material 'XCIF, SHELXTL v. 6.14 (Bruker, 2003)'
_computing_structure_refinement 'XL, SHELXTL v. 6.14 (Bruker, 2003)'
_computing_structure_solution 'Bruker (2006). APEX 2. Version 2.1.'
_diffrn_ambient_temperature 100(2)
_diffrn_detector_area_resol_mean 8.26
_diffrn_measured_fraction_theta_full 0.990
_diffrn_measured_fraction_theta_max 0.990
_diffrn_measurement_device_type
;
Bruker-Nonius X8kappa APEX II CCD area detector'
;
_diffrn_measurement_method 'phi and omega scans with narrow frames'
_diffrn_radiation_monochromator graphite
_diffrn_radiation_source 'fine-focus sealed tube'
_diffrn_radiation_type MoK\a
_diffrn_radiation_wavelength 0.71073
_diffrn_reflns_av_R_equivalents 0.0393
_diffrn_reflns_av_sigmaI/netI 0.0349
_diffrn_reflns_limit_h_max 14
_diffrn_reflns_limit_h_min -12
_diffrn_reflns_limit_k_max 13
_diffrn_reflns_limit_k_min -14
_diffrn_reflns_limit_l_max 21
_diffrn_reflns_limit_l_min -24
_diffrn_reflns_number 57350
_diffrn_reflns_theta_full 30.56
_diffrn_reflns_theta_max 30.56
_diffrn_reflns_theta_min 1.20
_diffrn_standards_decay_% 0
_exptl_absorpt_coefficient_mu 1.001
_exptl_absorpt_correction_T_max 0.9242
_exptl_absorpt_correction_T_min 0.8562
_exptl_absorpt_correction_type multi-scan
_exptl_absorpt_process_details
;
SADABS, Bruker (2006). APEX 2. Version 2.1. Bruker Analytical
X-ray Solutions, Madison, Wisconsin, USA.
;
_exptl_crystal_colour colourless
_exptl_crystal_density_diffrn 1.428
_exptl_crystal_density_method 'not measured'
_exptl_crystal_description prism
_exptl_crystal_F_000 702
_exptl_crystal_size_max 0.16
_exptl_crystal_size_mid 0.11
_exptl_crystal_size_min 0.08
_refine_diff_density_max 3.079
_refine_diff_density_min -2.812
_refine_diff_density_rms 0.118
_refine_ls_abs_structure_details 'Flack H D (1983), Acta Cryst. A39, 876-881'
_refine_ls_abs_structure_Flack -0.01(2)
_refine_ls_extinction_method none
_refine_ls_goodness_of_fit_ref 1.027
_refine_ls_hydrogen_treatment constr
_refine_ls_matrix_type fullcycle
_refine_ls_number_parameters 622
_refine_ls_number_reflns 12767
_refine_ls_number_restraints 0
_refine_ls_restrained_S_all 1.017
_refine_ls_R_factor_all 0.0473
_refine_ls_R_factor_gt 0.0414
_refine_ls_shift/su_max 0.001
_refine_ls_shift/su_mean 0.000
_refine_ls_structure_factor_coef Fsqd
_refine_ls_weighting_details 'calc w=1/[\s^2^(Fo^2^)+(0.0389P)^2^+4.3320P] where P=(Fo^2^+2Fc^2^)/3'
_refine_ls_weighting_scheme calc
_refine_ls_wR_factor_gt 0.0937
_refine_ls_wR_factor_ref 0.0977
_reflns_number_gt 11768
_reflns_number_total 12767
_reflns_threshold_expression >2sigma(I)
_cod_data_source_file B910846G.txt
_cod_data_source_block ea05607a
_cod_depositor_comments
;
The following automatic conversions were performed:
'_symmetry_cell_setting' value 'Triclinic' changed to 'triclinic'
according to '/home/saulius/struct/CIF-dictionaries/cif_core.dic'
dictionary named 'cif_core.dic' version 2.4.1 from 2010-06-29.

Automatic conversion script
Id: cif_fix_enum 1527 2010-12-29 10:47:43Z saulius 
;
_cod_original_sg_symbol_H-M P1
_cod_database_code 7002442

loop_
_symmetry_equiv_pos_as_xyz
'x, y, z'

loop_
_atom_site_label
_atom_site_type_symbol
_atom_site_fract_x
_atom_site_fract_y
_atom_site_fract_z
_atom_site_U_iso_or_equiv
_atom_site_adp_type
_atom_site_occupancy
_atom_site_symmetry_multiplicity
_atom_site_calc_flag
_atom_site_refinement_flags
_atom_site_disorder_assembly
_atom_site_disorder_group
Pd1 Pd 0.53017(3) 0.27785(3) 0.147761(19) 0.01538(7) Uani 1 1 d U . .
Cl1 Cl 0.38914(15) 0.24357(15) 0.25909(7) 0.0276(3) Uani 1 1 d U . .
S1 S 0.54314(17) 0.07692(14) 0.09042(7) 0.0262(3) Uani 1 1 d U . .
S2 S 0.53258(13) 0.47280(12) 0.20496(6) 0.0168(2) Uani 1 1 d U . .
N1 N 0.7521(5) 0.2145(5) 0.0064(2) 0.0262(9) Uani 1 1 d U . .
N2 N 0.6029(5) 0.4487(5) 0.0192(2) 0.0220(8) Uani 1 1 d U . .
C1 C 0.6375(5) 0.3144(5) 0.0532(3) 0.0186(8) Uani 1 1 d U . .
C2 C 0.6959(6) 0.4327(7) -0.0505(3) 0.0300(11) Uani 1 1 d U . .
H2 H 0.6933 0.5103 -0.0859 0.036 Uiso 1 1 d R . .
C3 C 0.7906(7) 0.2853(8) -0.0582(3) 0.0364(13) Uani 1 1 d U . .
H3 H 0.8680 0.2394 -0.0996 0.044 Uiso 1 1 d R . .
C4 C 0.8177(7) 0.0531(7) 0.0223(3) 0.0370(14) Uani 1 1 d U . .
H4A H 0.8494 0.0302 0.0759 0.053 Uiso 1 1 d R . .
H4B H 0.9079 0.0006 -0.0153 0.053 Uiso 1 1 d R . .
C5 C 0.7075(9) -0.0019(7) 0.0156(4) 0.0380(15) Uani 1 1 d U . .
H5 H 0.6678 0.0370 -0.0362 0.050 Uiso 1 1 d R . .
C6 C 0.7703(15) -0.1754(9) 0.0202(5) 0.080(4) Uani 1 1 d U . .
H6 H 0.6779 -0.1871 0.0311 0.120 Uiso 1 1 d R . .
C7 C 0.8473(10) -0.2374(9) 0.0973(6) 0.079(3) Uani 1 1 d U . .
H7A H 0.8989 -0.3462 0.1017 0.109 Uiso 1 1 d R . .
H7B H 0.7733 -0.1966 0.1432 0.109 Uiso 1 1 d R . .
H7C H 0.9207 -0.2013 0.0948 0.109 Uiso 1 1 d R . .
C8 C 0.8299(13) -0.2399(11) -0.0576(6) 0.080(3) Uani 1 1 d U . .
H8A H 0.9310 -0.2501 -0.0660 0.120 Uiso 1 1 d R . .
H8B H 0.7693 -0.1711 -0.0973 0.120 Uiso 1 1 d R . .
H8C H 0.8361 -0.3374 -0.0617 0.120 Uiso 1 1 d R . .
C9 C 0.4788(6) 0.5857(5) 0.0500(3) 0.0235(9) Uani 1 1 d U . .
H9A H 0.3854 0.5777 0.0549 0.028 Uiso 1 1 d R . .
H9B H 0.4670 0.6683 0.0122 0.028 Uiso 1 1 d R . .
C10 C 0.4994(6) 0.6228(5) 0.1300(3) 0.0212(9) Uani 1 1 d U . .
H10 H 0.5896 0.6385 0.1228 0.025 Uiso 1 1 d R . .
C11 C 0.3627(7) 0.7702(6) 0.1587(3) 0.0320(13) Uani 1 1 d U . .
H11 H 0.3467 0.8454 0.1148 0.038 Uiso 1 1 d R . .
C12 C 0.2166(8) 0.7585(8) 0.1767(5) 0.0480(19) Uani 1 1 d U . .
H12A H 0.1916 0.7352 0.1286 0.072 Uiso 1 1 d R . .
H12B H 0.1348 0.8534 0.1964 0.072 Uiso 1 1 d R . .
H12C H 0.2306 0.6796 0.2165 0.072 Uiso 1 1 d R . .
C13 C 0.3930(8) 0.8295(6) 0.2292(4) 0.0358(12) Uani 1 1 d U . .
H13A H 0.4075 0.7596 0.2740 0.054 Uiso 1 1 d R . .
H13B H 0.3072 0.9264 0.2431 0.054 Uiso 1 1 d R . .
H13C H 0.4834 0.8404 0.2154 0.054 Uiso 1 1 d R . .
C14 C 0.3875(7) 0.1523(6) 0.0293(3) 0.0365(12) Uani 1 1 d U . .
H14 H 0.4076 0.0733 -0.0076 0.034 Uiso 1 1 d R . .
C15 C 0.3702(7) 0.2899(7) -0.0198(3) 0.0319(12) Uani 1 1 d U . .
H15A H 0.4632 0.2656 -0.0554 0.038 Uiso 1 1 d R . .
H15B H 0.3530 0.3695 0.0150 0.038 Uiso 1 1 d R . .
C16 C 0.2369(7) 0.3442(8) -0.0687(3) 0.0369(13) Uani 1 1 d U . .
H16A H 0.2212 0.4380 -0.0971 0.044 Uiso 1 1 d R . .
H16B H 0.2603 0.2694 -0.1081 0.044 Uiso 1 1 d R . .
C17 C 0.0958(8) 0.3702(8) -0.0174(4) 0.0429(14) Uani 1 1 d U . .
H17A H 0.0142 0.3986 -0.0508 0.051 Uiso 1 1 d R . .
H17B H 0.0658 0.4535 0.0177 0.051 Uiso 1 1 d R . .
C18 C 0.1168(8) 0.2314(8) 0.0324(3) 0.0418(14) Uani 1 1 d U . .
H18A H 0.0232 0.2532 0.0669 0.050 Uiso 1 1 d R . .
H18B H 0.1385 0.1501 -0.0024 0.050 Uiso 1 1 d R . .
C19 C 0.2456(8) 0.1823(8) 0.0822(3) 0.0378(13) Uani 1 1 d U . .
H19A H 0.2216 0.2611 0.1193 0.045 Uiso 1 1 d R . .
H19B H 0.2602 0.0910 0.1131 0.045 Uiso 1 1 d R . .
C20 C 0.7340(5) 0.3993(5) 0.2141(3) 0.0180(8) Uani 1 1 d U . .
H20 H 0.7904 0.3831 0.1604 0.022 Uiso 1 1 d R . .
C21 C 0.7881(6) 0.2500(6) 0.2589(3) 0.0237(9) Uani 1 1 d U . .
H21A H 0.7730 0.1806 0.2296 0.028 Uiso 1 1 d R . .
H21B H 0.7287 0.2644 0.3109 0.028 Uiso 1 1 d R . .
C22 C 0.9548(6) 0.1837(6) 0.2697(3) 0.0278(10) Uani 1 1 d U . .
H22A H 0.9869 0.0900 0.3013 0.033 Uiso 1 1 d R . .
H22B H 1.0151 0.1601 0.2177 0.033 Uiso 1 1 d R . .
C23 C 0.9826(8) 0.2921(8) 0.3105(4) 0.0337(14) Uani 1 1 d U . .
H23A H 0.9316 0.3065 0.3648 0.040 Uiso 1 1 d R . .
H23B H 1.0915 0.2499 0.3136 0.040 Uiso 1 1 d R . .
C24 C 0.9246(7) 0.4419(7) 0.2665(4) 0.0324(13) Uani 1 1 d U . .
H24A H 0.9398 0.5116 0.2957 0.039 Uiso 1 1 d R . .
H24B H 0.9827 0.4289 0.2142 0.039 Uiso 1 1 d R . .
C25 C 0.7592(6) 0.5078(6) 0.2566(3) 0.0241(9) Uani 1 1 d U . .
H25A H 0.7255 0.6028 0.2261 0.029 Uiso 1 1 d R . .
H25B H 0.6997 0.5284 0.3088 0.029 Uiso 1 1 d R . .
Pd2 Pd 0.77936(3) 0.59772(3) 0.57179(2) 0.01715(7) Uani 1 1 d U . .
Cl2 Cl 0.65588(14) 0.62884(15) 0.46144(7) 0.0258(2) Uani 1 1 d U . .
S3 S 0.99814(14) 0.40110(13) 0.51559(7) 0.0194(2) Uani 1 1 d U . .
S4 S 0.57440(14) 0.80390(13) 0.62851(7) 0.0200(2) Uani 1 1 d U . .
N3 N 0.9599(5) 0.4302(5) 0.6999(2) 0.0228(8) Uani 1 1 d U . .
N4 N 0.8841(5) 0.6630(5) 0.7081(2) 0.0228(8) Uani 1 1 d U . .
C26 C 0.8816(5) 0.5633(5) 0.6653(3) 0.0205(9) Uani 1 1 d U . .
C27 C 0.9647(7) 0.5934(7) 0.7716(3) 0.0319(12) Uani 1 1 d U . .
H27 H 0.9826 0.6399 0.8112 0.038 Uiso 1 1 d R . .
C28 C 1.0121(7) 0.4471(7) 0.7662(3) 0.0314(11) Uani 1 1 d U . .
H28 H 1.0705 0.3701 0.8012 0.038 Uiso 1 1 d R . .
C29 C 0.9797(6) 0.2922(6) 0.6706(3) 0.0239(9) Uani 1 1 d U . .
H29A H 0.8801 0.3023 0.6654 0.029 Uiso 1 1 d R . .
H29B H 1.0282 0.2104 0.7091 0.029 Uiso 1 1 d R . .
C30 C 1.0756(6) 0.2525(5) 0.5909(3) 0.0230(9) Uani 1 1 d U . .
H30 H 1.1765 0.2391 0.5985 0.028 Uiso 1 1 d R . .
C31 C 1.0987(7) 0.1040(6) 0.5631(3) 0.0319(12) Uani 1 1 d U . .
H31 H 1.1357 0.0296 0.6073 0.038 Uiso 1 1 d R . .
C32 C 0.9518(9) 0.1137(8) 0.5451(4) 0.0464(17) Uani 1 1 d U . .
H32A H 0.9106 0.1881 0.5030 0.070 Uiso 1 1 d R . .
H32B H 0.8796 0.1425 0.5923 0.070 Uiso 1 1 d R . .
H32C H 0.9712 0.0166 0.5285 0.070 Uiso 1 1 d R . .
C33 C 1.2183(8) 0.0464(6) 0.4931(3) 0.0361(13) Uani 1 1 d U . .
H33A H 1.2342 -0.0509 0.4791 0.054 Uiso 1 1 d R . .
H33B H 1.3125 0.0367 0.5068 0.054 Uiso 1 1 d R . .
H33C H 1.1852 0.1164 0.4484 0.054 Uiso 1 1 d R . .
C34 C 0.8002(6) 0.8232(5) 0.6917(3) 0.0235(9) Uani 1 1 d U . .
H34A H 0.8286 0.8454 0.6368 0.028 Uiso 1 1 d R . .
H34B H 0.8265 0.8766 0.7266 0.028 Uiso 1 1 d R . .
C35 C 0.6319(6) 0.8776(6) 0.7046(3) 0.0210(9) Uani 1 1 d U . .
H35 H 0.6084 0.8386 0.7570 0.025 Uiso 1 1 d R . .
C36 C 0.5371(9) 1.0467(6) 0.7039(4) 0.0406(16) Uani 1 1 d U . .
H36 H 0.4306 1.0665 0.7133 0.049 Uiso 1 1 d R . .
C37 C 0.5632(8) 1.1088(7) 0.7758(4) 0.0410(15) Uani 1 1 d U . .
H37A H 0.6658 1.0945 0.7698 0.062 Uiso 1 1 d R . .
H37B H 0.5476 1.0562 0.8236 0.062 Uiso 1 1 d R . .
H37C H 0.4919 1.2151 0.7796 0.062 Uiso 1 1 d R . .
C38 C 0.5466(13) 1.1276(9) 0.6324(4) 0.070(3) Uani 1 1 d U . .
H38A H 0.6463 1.1206 0.6225 0.105 Uiso 1 1 d R . .
H38B H 0.4703 1.2321 0.6379 0.105 Uiso 1 1 d R . .
H38C H 0.5289 1.0858 0.5885 0.105 Uiso 1 1 d R . .
C39 C 1.1309(6) 0.4767(5) 0.5057(3) 0.0203(9) Uani 1 1 d U . .
H39 H 1.1426 0.4979 0.5591 0.024 Uiso 1 1 d R . .
C40 C 1.0603(6) 0.6238(6) 0.4582(3) 0.0264(10) Uani 1 1 d U . .
H40A H 0.9628 0.6938 0.4861 0.032 Uiso 1 1 d R . .
H40B H 1.0421 0.6057 0.4062 0.032 Uiso 1 1 d R . .
C41 C 1.1672(7) 0.6921(6) 0.4476(3) 0.0292(11) Uani 1 1 d U . .
H41A H 1.1249 0.7831 0.4138 0.035 Uiso 1 1 d R . .
H41B H 1.1757 0.7208 0.4993 0.035 Uiso 1 1 d R . .
C42 C 1.3224(8) 0.5825(8) 0.4104(4) 0.0324(13) Uani 1 1 d U . .
H42A H 1.3155 0.5638 0.3561 0.039 Uiso 1 1 d R . .
H42B H 1.3900 0.6268 0.4078 0.039 Uiso 1 1 d R . .
C43 C 1.3883(8) 0.4363(7) 0.4568(4) 0.0332(13) Uani 1 1 d U . .
H43A H 1.4067 0.4532 0.5090 0.040 Uiso 1 1 d R . .
H43B H 1.4858 0.3662 0.4290 0.040 Uiso 1 1 d R . .
C44 C 1.2831(6) 0.3667(6) 0.4674(3) 0.0258(10) Uani 1 1 d U . .
H44A H 1.2725 0.3398 0.4157 0.031 Uiso 1 1 d R . .
H44B H 1.3261 0.2749 0.5006 0.031 Uiso 1 1 d R . .
C45 C 0.4580(5) 0.7334(5) 0.6887(3) 0.0202(9) Uani 1 1 d U . .
H45 H 0.3837 0.8140 0.7246 0.024 Uiso 1 1 d R . .
C46 C 0.5458(6) 0.5967(6) 0.7391(3) 0.0255(10) Uani 1 1 d U . .
H46A H 0.6232 0.5160 0.7052 0.031 Uiso 1 1 d R . .
H46B H 0.5972 0.6206 0.7758 0.031 Uiso 1 1 d R . .
C47 C 0.4408(7) 0.5450(6) 0.7854(3) 0.0304(11) Uani 1 1 d U . .
H47A H 0.3707 0.6216 0.8234 0.037 Uiso 1 1 d R . .
H47B H 0.5000 0.4524 0.8154 0.037 Uiso 1 1 d R . .
C48 C 0.3520(7) 0.5169(7) 0.7316(3) 0.0311(11) Uani 1 1 d U . .
H48A H 0.4212 0.4331 0.6972 0.037 Uiso 1 1 d R . .
H48B H 0.2807 0.4890 0.7635 0.037 Uiso 1 1 d R . .
C49 C 0.2669(7) 0.6534(7) 0.6818(3) 0.0309(11) Uani 1 1 d U . .
H49A H 0.1921 0.7347 0.7161 0.037 Uiso 1 1 d R . .
H49B H 0.2121 0.6314 0.6463 0.037 Uiso 1 1 d R . .
C50 C 0.3706(6) 0.7039(6) 0.6331(3) 0.0249(10) Uani 1 1 d U . .
H50A H 0.3112 0.7958 0.6027 0.030 Uiso 1 1 d R . .
H50B H 0.4412 0.6262 0.5958 0.030 Uiso 1 1 d R . .
Cl3 Cl 0.4437(2) 0.85405(17) 0.89887(9) 0.0412(3) Uani 1 1 d . . .
Cl4 Cl 0.9650(3) 0.9555(3) 0.81340(19) 0.0433(14) Uani 1 1 d . . .
Cl5 Cl 0.7173(3) 1.0187(2) 0.44054(15) 0.0752(7) Uani 1 1 d DU . .
Cl6 Cl 0.8306(3) 0.8641(2) 0.29471(14) 0.0755(7) Uani 1 1 d DU . .
C51 C 0.6762(9) 0.9456(9) 0.3662(5) 0.0570(19) Uani 1 1 d DU . .
H51A H 0.5897 1.0254 0.3414 0.068 Uiso 1 1 d R . .
H51B H 0.6478 0.8695 0.3890 0.068 Uiso 1 1 d R . .
O1W O 0.1657(10) 0.1009(5) 0.8207(4) 0.098(3) Uani 1 1 d GD . .
H1AW H 0.1275 0.1906 0.8401 0.117 Uiso 1 1 d GD . .
H1BW H 0.1298 0.0398 0.8409 0.117 Uiso 1 1 d GD . .
O2W O 0.1748(6) 0.7782(6) 0.9539(3) 0.0692(17) Uani 1 1 d GD . .
H2AW H 0.1143 0.7954 0.9155 0.083 Uiso 1 1 d GD . .
H2BW H 0.2260 0.8116 0.9241 0.083 Uiso 1 1 d GD . .

loop_
_atom_site_aniso_label
_atom_site_aniso_U_11
_atom_site_aniso_U_22
_atom_site_aniso_U_33
_atom_site_aniso_U_23
_atom_site_aniso_U_13
_atom_site_aniso_U_12
Pd1 0.01698(16) 0.01348(15) 0.01316(15) -0.00215(12) 0.00008(12) -0.00542(13)
Cl1 0.0364(7) 0.0337(7) 0.0183(5) -0.0028(5) 0.0038(5) -0.0225(6)
S1 0.0431(8) 0.0169(6) 0.0180(5) -0.0021(4) -0.0038(5) -0.0134(5)
S2 0.0180(5) 0.0143(5) 0.0151(5) -0.0017(4) -0.0011(4) -0.0054(4)
N1 0.021(2) 0.028(2) 0.0191(19) -0.0045(17) 0.0049(15) -0.0046(17)
N2 0.023(2) 0.025(2) 0.0159(18) 0.0029(15) -0.0012(14) -0.0102(16)
C1 0.015(2) 0.020(2) 0.018(2) -0.0053(16) -0.0016(15) -0.0055(16)
C2 0.033(3) 0.040(3) 0.020(2) 0.006(2) -0.0013(19) -0.022(2)
C3 0.028(3) 0.054(4) 0.021(3) 0.000(2) 0.009(2) -0.017(3)
C4 0.029(3) 0.052(3) 0.024(3) -0.001(2) 0.007(2) -0.014(2)
C5 0.031(4) 0.056(2) 0.023(3) -0.001(2) 0.008(3) -0.017(3)
C6 0.098(8) 0.043(3) 0.091(4) -0.031(3) 0.012(5) -0.030(4)
C7 0.089(5) 0.049(4) 0.084(5) -0.029(4) 0.011(4) -0.026(3)
C8 0.088(7) 0.051(5) 0.091(6) -0.027(5) 0.010(6) -0.027(5)
C9 0.027(2) 0.018(2) 0.023(2) 0.0021(17) -0.0068(18) -0.0080(18)
C10 0.026(2) 0.017(2) 0.020(2) -0.0008(16) -0.0022(17) -0.0102(18)
C11 0.037(3) 0.015(2) 0.033(3) 0.001(2) -0.013(2) -0.002(2)
C12 0.033(3) 0.035(4) 0.062(5) -0.018(3) -0.010(3) -0.001(3)
C13 0.046(3) 0.017(2) 0.036(3) -0.006(2) -0.004(2) -0.008(2)
C14 0.047(3) 0.019(3) 0.035(2) -0.009(8) -0.005(2) -0.009(2)
C15 0.043(3) 0.032(3) 0.030(3) 0.007(2) -0.019(2) -0.022(3)
C16 0.044(3) 0.049(4) 0.030(3) 0.003(2) -0.017(2) -0.029(3)
C17 0.042(3) 0.055(4) 0.034(3) -0.012(3) -0.007(2) -0.022(3)
C18 0.050(4) 0.061(4) 0.025(3) -0.009(3) -0.001(2) -0.035(3)
C19 0.055(4) 0.044(4) 0.024(3) -0.002(2) -0.004(2) -0.031(3)
C20 0.020(2) 0.020(2) 0.0131(19) -0.0019(16) -0.0025(15) -0.0084(17)
C21 0.025(2) 0.021(2) 0.021(2) 0.0011(18) -0.0057(18) -0.0067(19)
C22 0.027(3) 0.024(2) 0.029(3) 0.003(2) -0.011(2) -0.007(2)
C23 0.031(3) 0.036(3) 0.034(3) 0.001(3) -0.016(3) -0.013(3)
C24 0.030(3) 0.034(3) 0.039(3) -0.002(3) -0.009(3) -0.018(3)
C25 0.029(2) 0.023(2) 0.023(2) -0.0025(18) -0.0066(19) -0.013(2)
Pd2 0.02426(19) 0.01584(16) 0.01192(15) -0.00152(12) -0.00215(12) -0.00978(14)
Cl2 0.0302(6) 0.0326(6) 0.0156(5) -0.0031(4) -0.0045(4) -0.0148(5)
S3 0.0277(6) 0.0157(5) 0.0149(5) -0.0023(4) -0.0019(4) -0.0103(4)
S4 0.0282(6) 0.0142(5) 0.0165(5) -0.0002(4) -0.0051(4) -0.0087(5)
N3 0.028(2) 0.023(2) 0.0138(18) -0.0031(15) -0.0042(15) -0.0087(17)
N4 0.026(2) 0.023(2) 0.0171(18) -0.0041(15) -0.0048(15) -0.0090(17)
C26 0.022(2) 0.019(2) 0.0146(19) -0.0044(16) -0.0011(16) -0.0056(18)
C27 0.037(3) 0.034(3) 0.021(2) -0.007(2) -0.015(2) -0.009(2)
C28 0.037(3) 0.032(3) 0.018(2) -0.005(2) -0.009(2) -0.008(2)
C29 0.029(3) 0.017(2) 0.021(2) 0.0021(17) -0.0044(18) -0.0085(19)
C30 0.029(3) 0.018(2) 0.021(2) -0.0013(17) -0.0044(18) -0.0098(19)
C31 0.048(4) 0.016(2) 0.028(3) 0.000(2) 0.001(2) -0.014(2)
C32 0.066(5) 0.038(4) 0.051(4) -0.013(3) 0.005(3) -0.038(4)
C33 0.056(4) 0.019(2) 0.029(3) -0.006(2) 0.001(2) -0.015(3)
C34 0.030(2) 0.019(2) 0.025(2) -0.0028(18) -0.0034(19) -0.0136(19)
C35 0.024(2) 0.015(2) 0.023(2) -0.0065(18) -0.0027(18) -0.0075(18)
C36 0.075(5) 0.009(2) 0.031(3) -0.002(2) -0.024(3) -0.010(3)
C37 0.056(4) 0.020(3) 0.047(3) -0.006(2) -0.023(3) -0.013(3)
C38 0.121(8) 0.031(4) 0.036(4) -0.001(3) -0.003(4) -0.020(5)
C39 0.028(2) 0.014(2) 0.015(2) -0.0032(16) -0.0010(17) -0.0072(17)
C40 0.029(3) 0.025(2) 0.023(2) 0.0030(19) -0.0088(19) -0.010(2)
C41 0.037(3) 0.025(3) 0.028(3) 0.001(2) -0.004(2) -0.016(2)
C42 0.036(3) 0.037(3) 0.029(3) 0.001(3) 0.003(2) -0.023(3)
C43 0.031(3) 0.029(3) 0.038(3) -0.001(3) 0.000(3) -0.014(3)
C44 0.030(2) 0.023(2) 0.020(2) -0.0007(18) 0.0034(19) -0.011(2)
C45 0.023(2) 0.014(2) 0.021(2) -0.0061(16) 0.0008(17) -0.0064(18)
C46 0.029(3) 0.017(2) 0.029(3) 0.0048(19) -0.003(2) -0.011(2)
C47 0.036(3) 0.028(3) 0.026(3) 0.002(2) 0.001(2) -0.015(2)
C48 0.037(3) 0.031(3) 0.029(3) -0.006(2) 0.007(2) -0.021(2)
C49 0.033(3) 0.037(3) 0.029(3) -0.006(2) 0.001(2) -0.022(2)
C50 0.029(3) 0.021(2) 0.025(2) -0.0025(18) -0.0033(19) -0.012(2)
Cl3 0.0569(10) 0.0311(7) 0.0316(7) -0.0091(6) 0.0153(6) -0.0214(7)
Cl4 0.0586(12) 0.0411(2) 0.0343(2) -0.0098(2) 0.0156(7) -0.0226(8)
Cl5 0.1006(18) 0.0343(9) 0.0784(14) 0.0013(9) -0.0351(13) -0.0164(11)
Cl6 0.1071(19) 0.0364(10) 0.0681(13) 0.0098(9) -0.0072(12) -0.0250(11)
C51 0.068(5) 0.039(4) 0.071(5) 0.019(3) -0.027(4) -0.029(4)
O1W 0.187(8) 0.023(3) 0.068(4) 0.017(3) -0.070(5) -0.027(4)
O2W 0.033(3) 0.117(5) 0.056(3) -0.013(3) 0.014(2) -0.038(3)

loop_
_atom_type_symbol
_atom_type_description
_atom_type_scat_dispersion_real
_atom_type_scat_dispersion_imag
_atom_type_scat_source
C C 0.0033 0.0016 'International Tables Vol C Tables 4.2.6.8 and 6.1.1.4'
H H 0.0000 0.0000 'International Tables Vol C Tables 4.2.6.8 and 6.1.1.4'
N N 0.0061 0.0033 'International Tables Vol C Tables 4.2.6.8 and 6.1.1.4'
O O 0.0106 0.0060 'International Tables Vol C Tables 4.2.6.8 and 6.1.1.4'
S S 0.1246 0.1234 'International Tables Vol C Tables 4.2.6.8 and 6.1.1.4'
Cl Cl 0.1484 0.1585 'International Tables Vol C Tables 4.2.6.8 and 6.1.1.4'
Pd Pd -0.9988 1.0072 'International Tables Vol C Tables 4.2.6.8 and 6.1.1.4'

loop_
_geom_angle_atom_site_label_1
_geom_angle_atom_site_label_2
_geom_angle_atom_site_label_3
_geom_angle
_geom_angle_site_symmetry_1
_geom_angle_site_symmetry_3
_geom_angle_publ_flag
C1 Pd1 S1 90.05(14) . . ?
C1 Pd1 S2 88.39(14) . . ?
S1 Pd1 S2 176.59(5) . . ?
C1 Pd1 Cl1 176.96(14) . . ?
S1 Pd1 Cl1 90.36(5) . . ?
S2 Pd1 Cl1 91.36(4) . . ?
C14 S1 C5 101.5(3) . . ?
C14 S1 Pd1 106.32(17) . . ?
C5 S1 Pd1 110.6(2) . . ?
C10 S2 C20 101.4(2) . . ?
C10 S2 Pd1 108.37(15) . . ?
C20 S2 Pd1 102.37(15) . . ?
C1 N1 C3 110.5(5) . . ?
C1 N1 C4 122.5(4) . . ?
C3 N1 C4 126.9(5) . . ?
C1 N2 C2 110.0(4) . . ?
C1 N2 C9 123.1(4) . . ?
C2 N2 C9 126.8(4) . . ?
N1 C1 N2 106.3(4) . . ?
N1 C1 Pd1 128.3(4) . . ?
N2 C1 Pd1 125.3(3) . . ?
C3 C2 N2 106.8(5) . . ?
C3 C2 H2 126.6 . . ?
N2 C2 H2 126.6 . . ?
C2 C3 N1 106.5(5) . . ?
C2 C3 H3 126.8 . . ?
N1 C3 H3 126.8 . . ?
N1 C4 C5 111.6(5) . . ?
N1 C4 H4A 109.2 . . ?
C5 C4 H4A 109.3 . . ?
N1 C4 H4B 109.3 . . ?
C5 C4 H4B 109.4 . . ?
H4A C4 H4B 108.0 . . ?
C4 C5 C6 116.5(8) . . ?
C4 C5 S1 112.4(4) . . ?
C6 C5 S1 106.6(5) . . ?
C4 C5 H5 106.0 . . ?
C6 C5 H5 108.8 . . ?
S1 C5 H5 106.0 . . ?
C8 C6 C7 126.1(9) . . ?
C8 C6 C5 111.3(7) . . ?
C7 C6 C5 108.5(8) . . ?
C8 C6 H6 101.3 . . ?
C7 C6 H6 103.1 . . ?
C5 C6 H6 103.6 . . ?
C6 C7 H7A 113.4 . . ?
C6 C7 H7B 110.1 . . ?
H7A C7 H7B 109.5 . . ?
C6 C7 H7C 104.8 . . ?
H7A C7 H7C 109.5 . . ?
H7B C7 H7C 109.5 . . ?
C6 C8 H8A 104.1 . . ?
C6 C8 H8B 109.9 . . ?
H8A C8 H8B 109.5 . . ?
C6 C8 H8C 114.3 . . ?
H8A C8 H8C 109.5 . . ?
H8B C8 H8C 109.5 . . ?
N2 C9 C10 113.2(4) . . ?
N2 C9 H9A 109.0 . . ?
C10 C9 H9A 108.9 . . ?
N2 C9 H9B 108.9 . . ?
C10 C9 H9B 109.0 . . ?
H9A C9 H9B 107.7 . . ?
C9 C10 C11 110.1(4) . . ?
C9 C10 S2 113.4(3) . . ?
C11 C10 S2 110.5(4) . . ?
C9 C10 H10 107.6 . . ?
C11 C10 H10 107.5 . . ?
S2 C10 H10 107.6 . . ?
C13 C11 C12 111.1(5) . . ?
C13 C11 C10 111.8(5) . . ?
C12 C11 C10 112.8(5) . . ?
C13 C11 H11 106.9 . . ?
C12 C11 H11 106.9 . . ?
C10 C11 H11 106.9 . . ?
C11 C12 H12A 109.5 . . ?
C11 C12 H12B 109.4 . . ?
H12A C12 H12B 109.5 . . ?
C11 C12 H12C 109.6 . . ?
H12A C12 H12C 109.5 . . ?
H12B C12 H12C 109.5 . . ?
C11 C13 H13A 109.5 . . ?
C11 C13 H13B 109.4 . . ?
H13A C13 H13B 109.5 . . ?
C11 C13 H13C 109.5 . . ?
H13A C13 H13C 109.5 . . ?
H13B C13 H13C 109.5 . . ?
C19 C14 C15 111.7(5) . . ?
C19 C14 S1 108.1(4) . . ?
C15 C14 S1 113.8(4) . . ?
C19 C14 H14 107.7 . . ?
C15 C14 H14 107.7 . . ?
S1 C14 H14 107.6 . . ?
C14 C15 C16 109.7(4) . . ?
C14 C15 H15A 109.7 . . ?
C16 C15 H15A 109.6 . . ?
C14 C15 H15B 109.7 . . ?
C16 C15 H15B 109.8 . . ?
H15A C15 H15B 108.2 . . ?
C17 C16 C15 111.3(5) . . ?
C17 C16 H16A 109.3 . . ?
C15 C16 H16A 109.3 . . ?
C17 C16 H16B 109.4 . . ?
C15 C16 H16B 109.5 . . ?
H16A C16 H16B 108.0 . . ?
C16 C17 C18 111.7(6) . . ?
C16 C17 H17A 109.3 . . ?
C18 C17 H17A 109.3 . . ?
C16 C17 H17B 109.3 . . ?
C18 C17 H17B 109.2 . . ?
H17A C17 H17B 108.0 . . ?
C19 C18 C17 110.3(5) . . ?
C19 C18 H18A 109.6 . . ?
C17 C18 H18A 109.7 . . ?
C19 C18 H18B 109.6 . . ?
C17 C18 H18B 109.5 . . ?
H18A C18 H18B 108.1 . . ?
C14 C19 C18 109.4(5) . . ?
C14 C19 H19A 109.8 . . ?
C18 C19 H19A 109.8 . . ?
C14 C19 H19B 109.8 . . ?
C18 C19 H19B 109.8 . . ?
H19A C19 H19B 108.2 . . ?
C25 C20 C21 111.0(4) . . ?
C25 C20 S2 110.8(3) . . ?
C21 C20 S2 107.6(3) . . ?
C25 C20 H20 109.2 . . ?
C21 C20 H20 109.1 . . ?
S2 C20 H20 109.1 . . ?
C20 C21 C22 110.3(4) . . ?
C20 C21 H21A 109.6 . . ?
C22 C21 H21A 109.7 . . ?
C20 C21 H21B 109.5 . . ?
C22 C21 H21B 109.5 . . ?
H21A C21 H21B 108.1 . . ?
C23 C22 C21 110.8(5) . . ?
C23 C22 H22A 109.5 . . ?
C21 C22 H22A 109.4 . . ?
C23 C22 H22B 109.5 . . ?
C21 C22 H22B 109.4 . . ?
H22A C22 H22B 108.1 . . ?
C22 C23 C24 111.2(5) . . ?
C22 C23 H23A 109.4 . . ?
C24 C23 H23A 109.4 . . ?
C22 C23 H23B 109.4 . . ?
C24 C23 H23B 109.4 . . ?
H23A C23 H23B 108.0 . . ?
C25 C24 C23 111.4(5) . . ?
C25 C24 H24A 109.4 . . ?
C23 C24 H24A 109.4 . . ?
C25 C24 H24B 109.3 . . ?
C23 C24 H24B 109.3 . . ?
H24A C24 H24B 108.0 . . ?
C24 C25 C20 109.8(5) . . ?
C24 C25 H25A 109.7 . . ?
C20 C25 H25A 109.7 . . ?
C24 C25 H25B 109.7 . . ?
C20 C25 H25B 109.7 . . ?
H25A C25 H25B 108.2 . . ?
C26 Pd2 S4 89.97(14) . . ?
C26 Pd2 S3 87.51(14) . . ?
S4 Pd2 S3 174.85(5) . . ?
C26 Pd2 Cl2 177.29(15) . . ?
S4 Pd2 Cl2 90.99(4) . . ?
S3 Pd2 Cl2 91.73(4) . . ?
C30 S3 C39 101.7(2) . . ?
C30 S3 Pd2 108.69(17) . . ?
C39 S3 Pd2 101.87(15) . . ?
C45 S4 C35 101.5(2) . . ?
C45 S4 Pd2 105.92(15) . . ?
C35 S4 Pd2 110.36(17) . . ?
C26 N3 C28 109.7(4) . . ?
C26 N3 C29 123.0(4) . . ?
C28 N3 C29 127.3(4) . . ?
C26 N4 C27 110.2(4) . . ?
C26 N4 C34 122.6(4) . . ?
C27 N4 C34 127.0(4) . . ?
N4 C26 N3 106.8(4) . . ?
N4 C26 Pd2 128.1(4) . . ?
N3 C26 Pd2 125.0(3) . . ?
C28 C27 N4 106.4(4) . . ?
C28 C27 H27 126.8 . . ?
N4 C27 H27 126.8 . . ?
C27 C28 N3 106.9(5) . . ?
C27 C28 H28 126.5 . . ?
N3 C28 H28 126.5 . . ?
N3 C29 C30 112.2(4) . . ?
N3 C29 H29A 109.2 . . ?
C30 C29 H29A 109.2 . . ?
N3 C29 H29B 109.1 . . ?
C30 C29 H29B 109.2 . . ?
H29A C29 H29B 107.9 . . ?
C29 C30 C31 110.8(4) . . ?
C29 C30 S3 112.6(4) . . ?
C31 C30 S3 111.0(4) . . ?
C29 C30 H30 107.4 . . ?
C31 C30 H30 107.4 . . ?
S3 C30 H30 107.4 . . ?
C33 C31 C32 110.9(5) . . ?
C33 C31 C30 111.8(5) . . ?
C32 C31 C30 112.1(5) . . ?
C33 C31 H31 107.2 . . ?
C32 C31 H31 107.3 . . ?
C30 C31 H31 107.2 . . ?
C31 C32 H32A 109.5 . . ?
C31 C32 H32B 109.4 . . ?
H32A C32 H32B 109.5 . . ?
C31 C32 H32C 109.5 . . ?
H32A C32 H32C 109.5 . . ?
H32B C32 H32C 109.5 . . ?
C31 C33 H33A 109.5 . . ?
C31 C33 H33B 109.5 . . ?
H33A C33 H33B 109.5 . . ?
C31 C33 H33C 109.4 . . ?
H33A C33 H33C 109.5 . . ?
H33B C33 H33C 109.5 . . ?
N4 C34 C35 110.9(4) . . ?
N4 C34 H34A 109.5 . . ?
C35 C34 H34A 109.4 . . ?
N4 C34 H34B 109.5 . . ?
C35 C34 H34B 109.4 . . ?
H34A C34 H34B 108.0 . . ?
C34 C35 C36 113.9(5) . . ?
C34 C35 S4 110.4(3) . . ?
C36 C35 S4 108.4(4) . . ?
C34 C35 H35 108.1 . . ?
C36 C35 H35 107.8 . . ?
S4 C35 H35 108.1 . . ?
C38 C36 C35 117.8(6) . . ?
C38 C36 C37 112.0(6) . . ?
C35 C36 C37 109.4(5) . . ?
C38 C36 H36 105.5 . . ?
C35 C36 H36 105.4 . . ?
C37 C36 H36 105.7 . . ?
C36 C37 H37A 109.9 . . ?
C36 C37 H37B 109.3 . . ?
H37A C37 H37B 109.5 . . ?
C36 C37 H37C 109.2 . . ?
H37A C37 H37C 109.5 . . ?
H37B C37 H37C 109.5 . . ?
C36 C38 H38A 109.7 . . ?
C36 C38 H38B 109.0 . . ?
H38A C38 H38B 109.5 . . ?
C36 C38 H38C 109.7 . . ?
H38A C38 H38C 109.5 . . ?
H38B C38 H38C 109.5 . . ?
C44 C39 C40 112.3(4) . . ?
C44 C39 S3 111.1(3) . . ?
C40 C39 S3 107.1(3) . . ?
C44 C39 H39 108.7 . . ?
C40 C39 H39 108.7 . . ?
S3 C39 H39 108.8 . . ?
C39 C40 C41 109.5(4) . . ?
C39 C40 H40A 109.8 . . ?
C41 C40 H40A 109.8 . . ?
C39 C40 H40B 109.8 . . ?
C41 C40 H40B 109.8 . . ?
H40A C40 H40B 108.2 . . ?
C42 C41 C40 111.2(5) . . ?
C42 C41 H41A 109.4 . . ?
C40 C41 H41A 109.3 . . ?
C42 C41 H41B 109.5 . . ?
C40 C41 H41B 109.4 . . ?
H41A C41 H41B 108.0 . . ?
C43 C42 C41 111.7(5) . . ?
C43 C42 H42A 109.4 . . ?
C41 C42 H42A 109.3 . . ?
C43 C42 H42B 109.2 . . ?
C41 C42 H42B 109.2 . . ?
H42A C42 H42B 107.9 . . ?
C42 C43 C44 111.7(5) . . ?
C42 C43 H43A 109.4 . . ?
C44 C43 H43A 109.3 . . ?
C42 C43 H43B 109.3 . . ?
C44 C43 H43B 109.2 . . ?
H43A C43 H43B 107.9 . . ?
C39 C44 C43 109.6(5) . . ?
C39 C44 H44A 109.7 . . ?
C43 C44 H44A 109.8 . . ?
C39 C44 H44B 109.8 . . ?
C43 C44 H44B 109.8 . . ?
H44A C44 H44B 108.2 . . ?
C46 C45 C50 111.7(4) . . ?
C46 C45 S4 114.0(3) . . ?
C50 C45 S4 107.5(3) . . ?
C46 C45 H45 107.8 . . ?
C50 C45 H45 107.9 . . ?
S4 C45 H45 107.8 . . ?
C45 C46 C47 110.1(4) . . ?
C45 C46 H46A 109.6 . . ?
C47 C46 H46A 109.7 . . ?
C45 C46 H46B 109.7 . . ?
C47 C46 H46B 109.5 . . ?
H46A C46 H46B 108.2 . . ?
C48 C47 C46 111.3(4) . . ?
C48 C47 H47A 109.4 . . ?
C46 C47 H47A 109.4 . . ?
C48 C47 H47B 109.4 . . ?
C46 C47 H47B 109.4 . . ?
H47A C47 H47B 108.0 . . ?
C49 C48 C47 110.8(4) . . ?
C49 C48 H48A 109.5 . . ?
C47 C48 H48A 109.5 . . ?
C49 C48 H48B 109.5 . . ?
C47 C48 H48B 109.4 . . ?
H48A C48 H48B 108.1 . . ?
C48 C49 C50 111.8(5) . . ?
C48 C49 H49A 109.3 . . ?
C50 C49 H49A 109.4 . . ?
C48 C49 H49B 109.2 . . ?
C50 C49 H49B 109.2 . . ?
H49A C49 H49B 107.9 . . ?
C49 C50 C45 108.6(4) . . ?
C49 C50 H50A 109.9 . . ?
C45 C50 H50A 109.9 . . ?
C49 C50 H50B 110.1 . . ?
C45 C50 H50B 110.0 . . ?
H50A C50 H50B 108.3 . . ?
Cl5 C51 Cl6 111.3(4) . . ?
Cl5 C51 H51A 109.5 . . ?
Cl6 C51 H51A 109.5 . . ?
Cl5 C51 H51B 109.3 . . ?
Cl6 C51 H51B 109.2 . . ?
H51A C51 H51B 108.0 . . ?
H1AW O1W H1BW 119.5 . . ?
H2AW O2W H2BW 91.2 . . ?

loop_
_geom_bond_atom_site_label_1
_geom_bond_atom_site_label_2
_geom_bond_distance
_geom_bond_site_symmetry_2
_geom_bond_publ_flag
Pd1 C1 1.947(5) . ?
Pd1 S1 2.3060(12) . ?
Pd1 S2 2.3215(11) . ?
Pd1 Cl1 2.3409(12) . ?
S1 C14 1.836(6) . ?
S1 C5 1.848(7) . ?
S2 C10 1.847(5) . ?
S2 C20 1.847(5) . ?
N1 C1 1.343(6) . ?
N1 C3 1.388(7) . ?
N1 C4 1.472(8) . ?
N2 C1 1.344(6) . ?
N2 C2 1.394(7) . ?
N2 C9 1.449(7) . ?
C2 C3 1.354(9) . ?
C2 H2 0.9500 . ?
C3 H3 0.9500 . ?
C4 C5 1.507(10) . ?
C4 H4A 0.9900 . ?
C4 H4B 0.9900 . ?
C5 C6 1.574(10) . ?
C5 H5 1.0000 . ?
C6 C8 1.465(12) . ?
C6 C7 1.562(14) . ?
C6 H6 1.0000 . ?
C7 H7A 0.9800 . ?
C7 H7B 0.9800 . ?
C7 H7C 0.9800 . ?
C8 H8A 0.9800 . ?
C8 H8B 0.9800 . ?
C8 H8C 0.9800 . ?
C9 C10 1.529(7) . ?
C9 H9A 0.9900 . ?
C9 H9B 0.9900 . ?
C10 C11 1.547(8) . ?
C10 H10 1.0000 . ?
C11 C13 1.535(8) . ?
C11 C12 1.545(10) . ?
C11 H11 1.0000 . ?
C12 H12A 0.9800 . ?
C12 H12B 0.9800 . ?
C12 H12C 0.9800 . ?
C13 H13A 0.9800 . ?
C13 H13B 0.9800 . ?
C13 H13C 0.9800 . ?
C14 C19 1.512(9) . ?
C14 C15 1.526(7) . ?
C14 H14 1.0000 . ?
C15 C16 1.541(8) . ?
C15 H15A 0.9900 . ?
C15 H15B 0.9900 . ?
C16 C17 1.501(9) . ?
C16 H16A 0.9900 . ?
C16 H16B 0.9900 . ?
C17 C18 1.532(10) . ?
C17 H17A 0.9900 . ?
C17 H17B 0.9900 . ?
C18 C19 1.524(9) . ?
C18 H18A 0.9900 . ?
C18 H18B 0.9900 . ?
C19 H19A 0.9900 . ?
C19 H19B 0.9900 . ?
C20 C25 1.524(6) . ?
C20 C21 1.528(7) . ?
C20 H20 1.0000 . ?
C21 C22 1.534(7) . ?
C21 H21A 0.9900 . ?
C21 H21B 0.9900 . ?
C22 C23 1.523(8) . ?
C22 H22A 0.9900 . ?
C22 H22B 0.9900 . ?
C23 C24 1.525(9) . ?
C23 H23A 0.9900 . ?
C23 H23B 0.9900 . ?
C24 C25 1.520(8) . ?
C24 H24A 0.9900 . ?
C24 H24B 0.9900 . ?
C25 H25A 0.9900 . ?
C25 H25B 0.9900 . ?
Pd2 C26 1.953(5) . ?
Pd2 S4 2.3149(13) . ?
Pd2 S3 2.3279(13) . ?
Pd2 Cl2 2.3388(11) . ?
S3 C30 1.843(5) . ?
S3 C39 1.846(5) . ?
S4 C45 1.836(5) . ?
S4 C35 1.859(5) . ?
N3 C26 1.339(6) . ?
N3 C28 1.383(6) . ?
N3 C29 1.458(6) . ?
N4 C26 1.326(6) . ?
N4 C27 1.388(6) . ?
N4 C34 1.464(6) . ?
C27 C28 1.346(8) . ?
C27 H27 0.9500 . ?
C28 H28 0.9500 . ?
C29 C30 1.532(7) . ?
C29 H29A 0.9900 . ?
C29 H29B 0.9900 . ?
C30 C31 1.537(7) . ?
C30 H30 1.0000 . ?
C31 C33 1.524(8) . ?
C31 C32 1.532(10) . ?
C31 H31 1.0000 . ?
C32 H32A 0.9800 . ?
C32 H32B 0.9800 . ?
C32 H32C 0.9800 . ?
C33 H33A 0.9800 . ?
C33 H33B 0.9800 . ?
C33 H33C 0.9800 . ?
C34 C35 1.523(7) . ?
C34 H34A 0.9900 . ?
C34 H34B 0.9900 . ?
C35 C36 1.527(8) . ?
C35 H35 1.0000 . ?
C36 C38 1.439(10) . ?
C36 C37 1.551(8) . ?
C36 H36 1.0000 . ?
C37 H37A 0.9800 . ?
C37 H37B 0.9800 . ?
C37 H37C 0.9800 . ?
C38 H38A 0.9800 . ?
C38 H38B 0.9800 . ?
C38 H38C 0.9800 . ?
C39 C44 1.513(7) . ?
C39 C40 1.535(7) . ?
C39 H39 1.0000 . ?
C40 C41 1.544(7) . ?
C40 H40A 0.9900 . ?
C40 H40B 0.9900 . ?
C41 C42 1.524(9) . ?
C41 H41A 0.9900 . ?
C41 H41B 0.9900 . ?
C42 C43 1.517(9) . ?
C42 H42A 0.9900 . ?
C42 H42B 0.9900 . ?
C43 C44 1.540(8) . ?
C43 H43A 0.9900 . ?
C43 H43B 0.9900 . ?
C44 H44A 0.9900 . ?
C44 H44B 0.9900 . ?
C45 C46 1.519(7) . ?
C45 C50 1.536(7) . ?
C45 H45 1.0000 . ?
C46 C47 1.520(7) . ?
C46 H46A 0.9900 . ?
C46 H46B 0.9900 . ?
C47 C48 1.517(8) . ?
C47 H47A 0.9900 . ?
C47 H47B 0.9900 . ?
C48 C49 1.506(8) . ?
C48 H48A 0.9900 . ?
C48 H48B 0.9900 . ?
C49 C50 1.518(7) . ?
C49 H49A 0.9900 . ?
C49 H49B 0.9900 . ?
C50 H50A 0.9900 . ?
C50 H50B 0.9900 . ?
Cl5 C51 1.733(7) . ?
Cl6 C51 1.756(9) . ?
C51 H51A 0.9900 . ?
C51 H51B 0.9900 . ?
O1W H1AW 0.8861 . ?
O1W H1BW 0.8931 . ?
O2W H2AW 0.9155 . ?
O2W H2BW 0.8498 . ?

loop_
_geom_hbond_atom_site_label_D
_geom_hbond_atom_site_label_H
_geom_hbond_atom_site_label_A
_geom_hbond_distance_DH
_geom_hbond_distance_HA
_geom_hbond_distance_DA
_geom_hbond_angle_DHA
_geom_hbond_site_symmetry_A
O1W H1BW Cl4 0.89 2.35 3.088(8) 140.0 1_445
O2W H2AW Cl4 0.92 2.43 3.262(7) 150.6 1_455
O2W H2BW Cl3 0.85 2.45 3.209(5) 149.8 .

loop_
_geom_torsion_atom_site_label_1
_geom_torsion_atom_site_label_2
_geom_torsion_atom_site_label_3
_geom_torsion_atom_site_label_4
_geom_torsion
_geom_torsion_site_symmetry_1
_geom_torsion_site_symmetry_2
_geom_torsion_site_symmetry_3
_geom_torsion_site_symmetry_4
_geom_torsion_publ_flag
C1 Pd1 S1 C14 -82.9(2) . . . . ?
Cl1 Pd1 S1 C14 94.04(19) . . . . ?
C1 Pd1 S1 C5 26.5(3) . . . . ?
Cl1 Pd1 S1 C5 -156.5(2) . . . . ?
C1 Pd1 S2 C10 39.3(2) . . . . ?
Cl1 Pd1 S2 C10 -137.63(17) . . . . ?
C1 Pd1 S2 C20 -67.3(2) . . . . ?
Cl1 Pd1 S2 C20 115.74(15) . . . . ?
C3 N1 C1 N2 -0.3(6) . . . . ?
C4 N1 C1 N2 -177.4(5) . . . . ?
C3 N1 C1 Pd1 175.9(4) . . . . ?
C4 N1 C1 Pd1 -1.2(7) . . . . ?
C2 N2 C1 N1 0.8(5) . . . . ?
C9 N2 C1 N1 176.6(4) . . . . ?
C2 N2 C1 Pd1 -175.5(3) . . . . ?
C9 N2 C1 Pd1 0.3(6) . . . . ?
S1 Pd1 C1 N1 -38.5(4) . . . . ?
S2 Pd1 C1 N1 138.5(4) . . . . ?
S1 Pd1 C1 N2 137.0(4) . . . . ?
S2 Pd1 C1 N2 -46.0(4) . . . . ?
C1 N2 C2 C3 -0.9(6) . . . . ?
C9 N2 C2 C3 -176.6(5) . . . . ?
N2 C2 C3 N1 0.7(6) . . . . ?
C1 N1 C3 C2 -0.3(6) . . . . ?
C4 N1 C3 C2 176.6(6) . . . . ?
C1 N1 C4 C5 65.8(7) . . . . ?
C3 N1 C4 C5 -110.8(6) . . . . ?
N1 C4 C5 C6 172.1(5) . . . . ?
N1 C4 C5 S1 -64.4(6) . . . . ?
C14 S1 C5 C4 127.3(4) . . . . ?
Pd1 S1 C5 C4 14.8(5) . . . . ?
C14 S1 C5 C6 -103.8(7) . . . . ?
Pd1 S1 C5 C6 143.7(6) . . . . ?
C4 C5 C6 C8 -88.5(12) . . . . ?
S1 C5 C6 C8 145.1(9) . . . . ?
C4 C5 C6 C7 54.3(9) . . . . ?
S1 C5 C6 C7 -72.1(9) . . . . ?
C1 N2 C9 C10 65.6(6) . . . . ?
C2 N2 C9 C10 -119.3(5) . . . . ?
N2 C9 C10 C11 180.0(4) . . . . ?
N2 C9 C10 S2 -55.7(5) . . . . ?
C20 S2 C10 C9 107.2(4) . . . . ?
Pd1 S2 C10 C9 -0.1(4) . . . . ?
C20 S2 C10 C11 -128.7(4) . . . . ?
Pd1 S2 C10 C11 124.0(3) . . . . ?
C9 C10 C11 C13 -167.5(5) . . . . ?
S2 C10 C11 C13 66.5(5) . . . . ?
C9 C10 C11 C12 66.4(6) . . . . ?
S2 C10 C11 C12 -59.5(5) . . . . ?
C5 S1 C14 C19 164.2(4) . . . . ?
Pd1 S1 C14 C19 -80.1(4) . . . . ?
C5 S1 C14 C15 -71.0(5) . . . . ?
Pd1 S1 C14 C15 44.7(4) . . . . ?
C19 C14 C15 C16 -57.1(6) . . . . ?
S1 C14 C15 C16 -180.0(4) . . . . ?
C14 C15 C16 C17 54.7(7) . . . . ?
C15 C16 C17 C18 -55.3(7) . . . . ?
C16 C17 C18 C19 57.0(7) . . . . ?
C15 C14 C19 C18 59.2(6) . . . . ?
S1 C14 C19 C18 -174.8(4) . . . . ?
C17 C18 C19 C14 -57.9(7) . . . . ?
C10 S2 C20 C25 72.3(4) . . . . ?
Pd1 S2 C20 C25 -175.8(3) . . . . ?
C10 S2 C20 C21 -166.2(3) . . . . ?
Pd1 S2 C20 C21 -54.3(3) . . . . ?
C25 C20 C21 C22 -57.7(5) . . . . ?
S2 C20 C21 C22 -179.1(3) . . . . ?
C20 C21 C22 C23 56.0(6) . . . . ?
C21 C22 C23 C24 -55.3(7) . . . . ?
C22 C23 C24 C25 56.2(7) . . . . ?
C23 C24 C25 C20 -57.1(6) . . . . ?
C21 C20 C25 C24 58.1(6) . . . . ?
S2 C20 C25 C24 177.6(4) . . . . ?
C26 Pd2 S3 C30 40.2(2) . . . . ?
Cl2 Pd2 S3 C30 -137.15(17) . . . . ?
C26 Pd2 S3 C39 -66.7(2) . . . . ?
Cl2 Pd2 S3 C39 115.95(15) . . . . ?
C26 Pd2 S4 C45 -85.7(2) . . . . ?
Cl2 Pd2 S4 C45 91.76(16) . . . . ?
C26 Pd2 S4 C35 23.4(2) . . . . ?
Cl2 Pd2 S4 C35 -159.13(19) . . . . ?
C27 N4 C26 N3 -0.2(6) . . . . ?
C34 N4 C26 N3 -175.3(4) . . . . ?
C27 N4 C26 Pd2 177.6(4) . . . . ?
C34 N4 C26 Pd2 2.6(7) . . . . ?
C28 N3 C26 N4 0.2(6) . . . . ?
C29 N3 C26 N4 178.7(4) . . . . ?
C28 N3 C26 Pd2 -177.7(4) . . . . ?
C29 N3 C26 Pd2 0.8(7) . . . . ?
S4 Pd2 C26 N4 -40.2(4) . . . . ?
S3 Pd2 C26 N4 135.3(5) . . . . ?
S4 Pd2 C26 N3 137.3(4) . . . . ?
S3 Pd2 C26 N3 -47.2(4) . . . . ?
C26 N4 C27 C28 0.1(7) . . . . ?
C34 N4 C27 C28 174.9(5) . . . . ?
N4 C27 C28 N3 0.0(7) . . . . ?
C26 N3 C28 C27 -0.2(7) . . . . ?
C29 N3 C28 C27 -178.5(5) . . . . ?
C26 N3 C29 C30 67.0(6) . . . . ?
C28 N3 C29 C30 -114.9(6) . . . . ?
N3 C29 C30 C31 178.1(4) . . . . ?
N3 C29 C30 S3 -56.9(5) . . . . ?
C39 S3 C30 C29 107.3(4) . . . . ?
Pd2 S3 C30 C29 0.3(4) . . . . ?
C39 S3 C30 C31 -127.8(4) . . . . ?
Pd2 S3 C30 C31 125.2(4) . . . . ?
C29 C30 C31 C33 -168.5(5) . . . . ?
S3 C30 C31 C33 65.6(6) . . . . ?
C29 C30 C31 C32 66.2(6) . . . . ?
S3 C30 C31 C32 -59.7(6) . . . . ?
C26 N4 C34 C35 65.5(6) . . . . ?
C27 N4 C34 C35 -108.7(6) . . . . ?
N4 C34 C35 C36 169.0(4) . . . . ?
N4 C34 C35 S4 -68.8(5) . . . . ?
C45 S4 C35 C34 132.0(4) . . . . ?
Pd2 S4 C35 C34 20.0(4) . . . . ?
C45 S4 C35 C36 -102.6(5) . . . . ?
Pd2 S4 C35 C36 145.4(4) . . . . ?
C34 C35 C36 C38 63.1(8) . . . . ?
S4 C35 C36 C38 -60.2(8) . . . . ?
C34 C35 C36 C37 -66.3(7) . . . . ?
S4 C35 C36 C37 170.4(5) . . . . ?
C30 S3 C39 C44 69.4(4) . . . . ?
Pd2 S3 C39 C44 -178.4(3) . . . . ?
C30 S3 C39 C40 -167.6(3) . . . . ?
Pd2 S3 C39 C40 -55.4(3) . . . . ?
C44 C39 C40 C41 -57.4(5) . . . . ?
S3 C39 C40 C41 -179.7(4) . . . . ?
C39 C40 C41 C42 55.1(6) . . . . ?
C40 C41 C42 C43 -55.1(6) . . . . ?
C41 C42 C43 C44 55.4(7) . . . . ?
C40 C39 C44 C43 57.5(6) . . . . ?
S3 C39 C44 C43 177.5(4) . . . . ?
C42 C43 C44 C39 -55.9(6) . . . . ?
C35 S4 C45 C46 -69.5(4) . . . . ?
Pd2 S4 C45 C46 45.8(4) . . . . ?
C35 S4 C45 C50 166.2(3) . . . . ?
Pd2 S4 C45 C50 -78.5(3) . . . . ?
C50 C45 C46 C47 -56.9(6) . . . . ?
S4 C45 C46 C47 -178.9(4) . . . . ?
C45 C46 C47 C48 55.5(6) . . . . ?
C46 C47 C48 C49 -56.0(6) . . . . ?
C47 C48 C49 C50 57.6(6) . . . . ?
C48 C49 C50 C45 -57.5(6) . . . . ?
C46 C45 C50 C49 57.3(6) . . . . ?
S4 C45 C50 C49 -176.9(4) . . . . ?
